data_2100564
loop_
_publ_author_name
'P. A. McGregor'
'D. R. Allan'
'S. Parsons'
'S. J. Clark'

_publ_section_title
;
 Hexamer formation in tertiary butyl alcohol (2-methyl-2-propanol,
 C~4~H~10~O)
;
_journal_coeditor_code WS5038
_journal_date_accepted 2006-04-27
_journal_date_recd_electronic 2005-10-27
_journal_issue 4
_journal_name_full 'Acta Crystallographica Section B'
_journal_page_first 599
_journal_page_last 605
_journal_paper_category FA
_journal_paper_doi 10.1107/S0108768106015424
_journal_volume 62
_journal_year 2006
_chemical_formula_sum 'C4 H10 O'
_chemical_formula_weight 74.12
_chemical_name_systematic
;
 ?
;
_space_group_IT_number 147
_symmetry_cell_setting trigonal
_symmetry_space_group_name_Hall '-P 3'
_symmetry_space_group_name_H-M 'P -3'
_atom_sites_solution_hydrogens geom
_atom_sites_solution_primary direct
_atom_sites_solution_secondary difmap
_audit_creation_method SHELXL-97
_cell_angle_alpha 90.00
_cell_angle_beta 90.00
_cell_angle_gamma 120.00
_cell_formula_units_Z 18
_cell_length_a 18.0946(13)
_cell_length_b 18.0946(13)
_cell_length_c 8.4041(9)
_cell_measurement_reflns_used 3699
_cell_measurement_temperature 220(2)
_cell_measurement_theta_max 25
_cell_measurement_theta_min 2.5
_cell_volume 2383.0(4)
_computing_structure_refinement 'SHELXL-97 (Sheldrick, 1997)'
_diffrn_ambient_temperature 220(2)
_diffrn_measured_fraction_theta_full 1.000
_diffrn_measured_fraction_theta_max 1.000
_diffrn_measurement_device_type 'Bruker SMART APEX'
_diffrn_measurement_method 'w scans'
_diffrn_radiation_monochromator graphite
_diffrn_radiation_source 'fine-focus sealed tube'
_diffrn_radiation_type MoK\a
_diffrn_radiation_wavelength 0.71073
_diffrn_reflns_av_R_equivalents 0.0260
_diffrn_reflns_av_sigmaI/netI 0.0194
_diffrn_reflns_limit_h_max 21
_diffrn_reflns_limit_h_min -21
_diffrn_reflns_limit_k_max 21
_diffrn_reflns_limit_k_min -21
_diffrn_reflns_limit_l_max 4
_diffrn_reflns_limit_l_min -10
_diffrn_reflns_number 12157
_diffrn_reflns_theta_full 25.01
_diffrn_reflns_theta_max 25.01
_diffrn_reflns_theta_min 1.30
_exptl_absorpt_coefficient_mu 0.064
_exptl_absorpt_correction_T_max 1.000
_exptl_absorpt_correction_T_min 0.816
_exptl_absorpt_correction_type 'Multi-scan (based on symmetry-related reflections'
_exptl_crystal_colour Colourless
_exptl_crystal_density_diffrn 0.930
_exptl_crystal_density_method 'not measured'
_exptl_crystal_description Cylinder
_exptl_crystal_F_000 756
_exptl_crystal_size_max 0.5
_exptl_crystal_size_mid 0.1
_exptl_crystal_size_min 0.1
_refine_diff_density_max 0.128
_refine_diff_density_min -0.134
_refine_ls_extinction_coef 0.0000(12)
_refine_ls_extinction_expression Fc^*^=kFc[1+0.001xFc^2^\l^3^/sin(2\q)]^-1/4^
_refine_ls_extinction_method SHELXL
_refine_ls_goodness_of_fit_ref 1.069
_refine_ls_hydrogen_treatment constr
_refine_ls_matrix_type full
_refine_ls_number_parameters 144
_refine_ls_number_reflns 2818
_refine_ls_number_restraints 0
_refine_ls_restrained_S_all 1.069
_refine_ls_R_factor_all 0.0570
_refine_ls_R_factor_gt 0.0440
_refine_ls_shift/su_max 0.164
_refine_ls_shift/su_mean 0.036
_refine_ls_structure_factor_coef Fsqd
_refine_ls_weighting_details 'calc w=1/[\s^2^(Fo^2^)+(0.0783P)^2^+0.0635P] where P=(Fo^2^+2Fc^2^)/3'
_refine_ls_weighting_scheme calc
_refine_ls_wR_factor_gt 0.1221
_refine_ls_wR_factor_ref 0.1307
_reflns_number_gt 2217
_reflns_number_total 2818
_reflns_threshold_expression >2sigma(I)
_cod_data_source_file ws5038.cif
_cod_data_source_block tbuoh1
_cod_database_code 2100564

loop_
_symmetry_equiv_pos_as_xyz
'x, y, z'
'-y, x-y, z'
'-x+y, -x, z'
'-x, -y, -z'
'y, -x+y, -z'
'x-y, x, -z'

loop_
_atom_site_type_symbol
_atom_site_label
_atom_site_fract_x
_atom_site_fract_y
_atom_site_fract_z
_atom_site_U_iso_or_equiv
_atom_site_adp_type
_atom_site_calc_flag
_atom_site_refinement_flags
_atom_site_occupancy
O O1 0.83626(7) 0.40951(6) 0.91006(13) 0.0565(3) Uani d . 1
H H1 0.8151 0.4387 0.9396 0.067(6) Uiso calc R 1
C C1 0.87886(9) 0.44124(9) 0.76159(17) 0.0489(4) Uani d . 1
C C11 0.90717(12) 0.37925(12) 0.7118(2) 0.0735(5) Uani d . 1
H H11A 0.8575 0.3234 0.6951 0.110 Uiso calc R 1
H H11B 0.9427 0.3757 0.7944 0.110 Uiso calc R 1
H H11C 0.9395 0.3988 0.6136 0.110 Uiso calc R 1
C C12 0.81798(13) 0.44308(13) 0.6423(2) 0.0762(5) Uani d . 1
H H12A 0.7700 0.3859 0.6281 0.114 Uiso calc R 1
H H12B 0.8471 0.4643 0.5415 0.114 Uiso calc R 1
H H12C 0.7975 0.4803 0.6804 0.114 Uiso calc R 1
C C13 0.95418(12) 0.52955(11) 0.7871(2) 0.0748(5) Uani d . 1
H H13A 0.9340 0.5678 0.8197 0.112 Uiso calc R 1
H H13B 0.9861 0.5500 0.6887 0.112 Uiso calc R 1
H H13C 0.9908 0.5275 0.8693 0.112 Uiso calc R 1
O O2 0.76006(7) 0.50264(8) 0.00500(13) 0.0633(3) Uani d . 1
H H2 0.7096 0.4826 -0.0232 0.066(5) Uiso calc R 1
C C2 0.77251(9) 0.54377(9) 0.15536(16) 0.0468(4) Uani d . 1
C C21 0.70764(11) 0.48402(12) 0.2727(2) 0.0731(5) Uani d . 1
H H21A 0.6510 0.4702 0.2380 0.110 Uiso calc R 1
H H21B 0.7192 0.5111 0.3764 0.110 Uiso calc R 1
H H21C 0.7108 0.4321 0.2795 0.110 Uiso calc R 1
C C22 0.86140(10) 0.56685(11) 0.2062(2) 0.0664(5) Uani d . 1
H H22A 0.8645 0.5152 0.2193 0.100 Uiso calc R 1
H H22B 0.8749 0.5975 0.3063 0.100 Uiso calc R 1
H H22C 0.9019 0.6026 0.1256 0.100 Uiso calc R 1
C C23 0.76533(14) 0.62259(12) 0.1337(3) 0.0773(6) Uani d . 1
H H23A 0.7077 0.6062 0.1015 0.116 Uiso calc R 1
H H23B 0.8052 0.6586 0.0524 0.116 Uiso calc R 1
H H23C 0.7785 0.6538 0.2333 0.116 Uiso calc R 1
O O3 0.93209(7) 0.09881(7) 0.54378(14) 0.0609(3) Uani d . 1
H H3 0.9013 0.0478 0.5197 0.071(6) Uiso calc R 1
C C3 0.90285(9) 0.11579(9) 0.68964(18) 0.0514(4) Uani d . 1
C C31 0.97107(12) 0.20405(11) 0.7385(2) 0.0760(6) Uani d . 1
H H31A 1.0241 0.2043 0.7574 0.114 Uiso calc R 1
H H31B 0.9537 0.2205 0.8352 0.114 Uiso calc R 1
H H31C 0.9794 0.2442 0.6544 0.114 Uiso calc R 1
C C32 0.89299(16) 0.05174(13) 0.8124(3) 0.0936(7) Uani d . 1
H H32A 0.8490 -0.0047 0.7791 0.140 Uiso calc R 1
H H32B 0.8769 0.0659 0.9131 0.140 Uiso calc R 1
H H32C 0.9466 0.0524 0.8248 0.140 Uiso calc R 1
C C33 0.81950(13) 0.11287(16) 0.6591(3) 0.0945(7) Uani d . 1
H H33A 0.7769 0.0557 0.6272 0.142 Uiso calc R 1
H H33B 0.8270 0.1528 0.5751 0.142 Uiso calc R 1
H H33C 0.8009 0.1283 0.7555 0.142 Uiso calc R 1

loop_
_atom_site_aniso_label
_atom_site_aniso_U_11
_atom_site_aniso_U_22
_atom_site_aniso_U_33
_atom_site_aniso_U_12
_atom_site_aniso_U_13
_atom_site_aniso_U_23
O1 0.0653(7) 0.0499(6) 0.0587(6) 0.0323(5) 0.0147(5) 0.0105(5)
C1 0.0496(8) 0.0491(8) 0.0485(8) 0.0250(7) 0.0047(6) 0.0048(7)
C11 0.0765(12) 0.0803(12) 0.0792(13) 0.0509(10) 0.0133(10) 0.0001(10)
C12 0.0857(13) 0.0896(13) 0.0662(12) 0.0535(11) -0.0143(10) -0.0041(10)
C13 0.0668(11) 0.0604(10) 0.0766(13) 0.0164(9) 0.0074(9) 0.0110(9)
O2 0.0479(6) 0.0845(8) 0.0622(7) 0.0366(6) -0.0109(5) -0.0254(6)
C2 0.0456(8) 0.0467(7) 0.0474(8) 0.0225(6) -0.0015(6) -0.0040(6)
C21 0.0642(11) 0.0738(12) 0.0674(12) 0.0242(9) 0.0041(9) 0.0119(9)
C22 0.0536(9) 0.0690(11) 0.0717(12) 0.0270(8) -0.0146(8) -0.0165(9)
C23 0.0968(14) 0.0671(11) 0.0802(14) 0.0501(11) 0.0012(11) 0.0034(10)
O3 0.0522(6) 0.0499(6) 0.0675(7) 0.0157(5) 0.0138(5) -0.0130(5)
C3 0.0461(8) 0.0502(8) 0.0544(9) 0.0214(7) 0.0060(7) -0.0061(7)
C31 0.0694(11) 0.0621(10) 0.0852(14) 0.0244(9) 0.0093(10) -0.0218(10)
C32 0.1263(19) 0.0767(13) 0.0694(13) 0.0444(13) 0.0032(12) 0.0032(10)
C33 0.0687(12) 0.1289(19) 0.1003(16) 0.0603(13) -0.0090(11) -0.0317(14)

loop_
_atom_type_symbol
_atom_type_description
_atom_type_scat_dispersion_real
_atom_type_scat_dispersion_imag
_atom_type_scat_source
C C 0.0033 0.0016 'International Tables Vol C Tables 4.2.6.8 and 6.1.1.4'
H H 0.0000 0.0000 'International Tables Vol C Tables 4.2.6.8 and 6.1.1.4'
O O 0.0106 0.0060 'International Tables Vol C Tables 4.2.6.8 and 6.1.1.4'

loop_
_geom_angle_atom_site_label_1
_geom_angle_atom_site_label_2
_geom_angle_atom_site_label_3
_geom_angle
O1 C1 C12 109.73(13)
O1 C1 C11 105.05(13)
C12 C1 C11 110.92(14)
O1 C1 C13 108.77(13)
C12 C1 C13 110.81(15)
C11 C1 C13 111.37(14)
O2 C2 C21 110.11(13)
O2 C2 C23 108.73(13)
C21 C2 C23 110.79(14)
O2 C2 C22 105.30(12)
C21 C2 C22 110.83(14)
C23 C2 C22 110.92(14)
O3 C3 C32 109.83(14)
O3 C3 C33 108.60(14)
C32 C3 C33 111.20(17)
O3 C3 C31 105.46(12)
C32 C3 C31 110.51(16)
C33 C3 C31 111.06(15)

loop_
_geom_bond_atom_site_label_1
_geom_bond_atom_site_label_2
_geom_bond_distance
O1 C1 1.4277(18)
C1 C12 1.502(2)
C1 C11 1.507(2)
C1 C13 1.510(2)
O2 C2 1.4261(17)
C2 C21 1.500(2)
C2 C23 1.506(2)
C2 C22 1.507(2)
O3 C3 1.4281(17)
C3 C32 1.494(3)
C3 C33 1.504(2)
C3 C31 1.507(2)

loop_
_cod_related_entry_id
_cod_related_entry_database
_cod_related_entry_code
1 ChemSpider 6146
